data_4115515
loop_
_publ_author_name
'K. Travis Holman'
'Stephen M. Martin'
'Daniel P. Parker'
'Michael D. Ward'

_publ_section_title
;
 The Generality of Architectural Isomerism in Designer Inclusion
 Frameworks
;
_journal_name_full 'Journal of the American Chemical Society'
_journal_page_first 4421
_journal_page_last 4431
_journal_paper_doi 10.1021/ja0030257
_journal_volume 123
_journal_year 2001
_chemical_formula_sum 'C10 H28 N6 O6 S2'
_chemical_formula_weight 392.50
_chemical_name_common 'bis(guanidinium) 1,8-octanedisulfonate'
_chemical_name_systematic
; 
 ? 
;
_space_group_IT_number 33
_symmetry_cell_setting orthorhombic
_symmetry_space_group_name_Hall 'P 2c -2n'
_symmetry_space_group_name_H-M 'P n a 21'
_atom_sites_solution_hydrogens geom
_atom_sites_solution_primary direct
_atom_sites_solution_secondary difmap
_audit_creation_method SHELXL-97
_cell_angle_alpha 90.00
_cell_angle_beta 90.00
_cell_angle_gamma 90.00
_cell_formula_units_Z 12
_cell_length_a 12.6576(12)
_cell_length_b 42.116(4)
_cell_length_c 11.5962(11)
_cell_measurement_reflns_used 7451
_cell_measurement_temperature 173(2)
_cell_measurement_theta_max 52.5
_cell_measurement_theta_min 4.6
_cell_volume 6181.8(10)
_computing_cell_refinement 'SAINT, Bruker'
_computing_data_collection 'SMART, Bruker (or Siemens)'
_computing_data_reduction 'SAINT, Bruker'
_computing_molecular_graphics 'XSEED, L. Barbour (1999); http://www.lbarbour.com/xseed'
_computing_structure_refinement 'SHELXL-97 (Sheldrick, 1997)'
_computing_structure_solution 'SHELXS-97 (Sheldrick, 1990)'
_diffrn_ambient_temperature 173(2)
_diffrn_measured_fraction_theta_full 0.999
_diffrn_measured_fraction_theta_max 0.999
_diffrn_measurement_device_type 'SMART platform CCD, Bruker (or Siemens)'
_diffrn_measurement_method 'omega scans'
_diffrn_radiation_monochromator graphite
_diffrn_radiation_source 'fine-focus sealed tube'
_diffrn_radiation_type MoK\a
_diffrn_radiation_wavelength 0.71073
_diffrn_reflns_av_R_equivalents 0.0544
_diffrn_reflns_av_sigmaI/netI 0.0513
_diffrn_reflns_limit_h_max 15
_diffrn_reflns_limit_h_min -11
_diffrn_reflns_limit_k_max 50
_diffrn_reflns_limit_k_min -48
_diffrn_reflns_limit_l_max 13
_diffrn_reflns_limit_l_min -13
_diffrn_reflns_number 32114
_diffrn_reflns_theta_full 25.00
_diffrn_reflns_theta_max 25.00
_diffrn_reflns_theta_min 0.97
_exptl_absorpt_coefficient_mu 0.293
_exptl_absorpt_correction_T_max 0.9685
_exptl_absorpt_correction_T_min 0.8674
_exptl_absorpt_correction_type 'simulated psi-scans '
_exptl_absorpt_process_details 'SADABS, G. Sheldrick (1999)'
_exptl_crystal_colour colorless
_exptl_crystal_density_diffrn 1.265
_exptl_crystal_description platecolorless
_exptl_crystal_F_000 2520
_exptl_crystal_size_max 0.50
_exptl_crystal_size_mid 0.48
_exptl_crystal_size_min 0.11
_refine_diff_density_max 0.244
_refine_diff_density_min -0.299
_refine_diff_density_rms 0.054
_refine_ls_abs_structure_details 'Flack H D (1983), Acta Cryst. A39, 876-881'
_refine_ls_abs_structure_Flack 0.51(16)
_refine_ls_extinction_method none
_refine_ls_goodness_of_fit_ref 1.018
_refine_ls_hydrogen_treatment mixed
_refine_ls_matrix_type full
_refine_ls_number_parameters 649
_refine_ls_number_reflns 10797
_refine_ls_number_restraints 1
_refine_ls_restrained_S_all 1.018
_refine_ls_R_factor_all 0.0947
_refine_ls_R_factor_gt 0.0541
_refine_ls_shift/su_max 0.051
_refine_ls_shift/su_mean 0.009
_refine_ls_structure_factor_coef Fsqd
_refine_ls_weighting_details 'calc w=1/[\s^2^(Fo^2^)+(0.0715P)^2^+0.0000P] where P=(Fo^2^+2Fc^2^)/3'
_refine_ls_weighting_scheme calc
_refine_ls_wR_factor_gt 0.1310
_refine_ls_wR_factor_ref 0.1455
_reflns_number_gt 6912
_reflns_number_total 10797
_reflns_threshold_expression >2sigma(I)
_cod_data_source_file ja0030257_17.cif
_cod_data_source_block d:\steve\00227\00227
_cod_database_code 4115515

loop_
_symmetry_equiv_pos_as_xyz
'x, y, z'
'-x, -y, z+1/2'
'-x+1/2, y+1/2, z+1/2'
'x+1/2, -y+1/2, z'

loop_
_atom_site_label
_atom_site_type_symbol
_atom_site_fract_x
_atom_site_fract_y
_atom_site_fract_z
_atom_site_U_iso_or_equiv
_atom_site_adp_type
_atom_site_occupancy
_atom_site_symmetry_multiplicity
_atom_site_calc_flag
_atom_site_refinement_flags
S1 S 0.58509(15) 0.36387(4) 0.42026(17) 0.0368(5) Uani 1 1 d .
O1 O 0.5286(4) 0.34311(10) 0.3426(5) 0.0381(13) Uani 1 1 d .
N1 N 0.3001(5) 0.34422(13) 0.3643(6) 0.0393(16) Uani 1 1 d .
H1A H 0.2641 0.3272 0.3444 0.047 Uiso 1 1 calc R
H1B H 0.3689 0.3431 0.3739 0.047 Uiso 1 1 calc R
C1 C 0.5812(7) 0.34595(16) 0.5589(7) 0.0427(19) Uani 1 1 d .
H1C H 0.6291 0.3577 0.6113 0.051 Uiso 1 1 calc R
H1D H 0.5087 0.3477 0.5903 0.051 Uiso 1 1 calc R
S2 S 0.43010(15) 0.12655(4) 0.72444(18) 0.0351(4) Uani 1 1 d .
O2 O 0.5343(4) 0.39433(10) 0.4314(5) 0.0498(13) Uani 1 1 d .
N2 N 0.3035(5) 0.39800(14) 0.4073(6) 0.0474(18) Uani 1 1 d .
H2A H 0.3726 0.3976 0.4157 0.057 Uiso 1 1 calc R
H2B H 0.2687 0.4159 0.4170 0.057 Uiso 1 1 calc R
C2 C 0.6136(6) 0.31088(15) 0.5569(7) 0.0415(18) Uani 1 1 d .
H2C H 0.6662 0.3077 0.4947 0.050 Uiso 1 1 calc R
H2D H 0.6485 0.3057 0.6310 0.050 Uiso 1 1 calc R
S3 S 0.56944(16) 0.70307(4) 0.3918(2) 0.0382(5) Uani 1 1 d .
O3 O 0.6966(4) 0.36657(10) 0.3885(5) 0.0395(14) Uani 1 1 d .
N3 N 0.1469(5) 0.37389(14) 0.3656(7) 0.0473(18) Uani 1 1 d .
H3A H 0.1092 0.3572 0.3457 0.057 Uiso 1 1 calc R
H3B H 0.1157 0.3923 0.3763 0.057 Uiso 1 1 calc R
C3 C 0.5227(6) 0.28782(14) 0.5383(7) 0.0335(17) Uani 1 1 d .
H3C H 0.4941 0.2907 0.4596 0.040 Uiso 1 1 calc R
H3D H 0.4656 0.2927 0.5939 0.040 Uiso 1 1 calc R
S4 S 0.42317(14) 0.46849(4) 0.72490(19) 0.0416(5) Uani 1 1 d .
O4 O 0.4800(4) 0.09524(10) 0.7330(6) 0.0516(14) Uani 1 1 d .
N4 N 0.7967(5) 0.42943(15) 0.4067(7) 0.0485(18) Uani 1 1 d .
H4A H 0.8660 0.4297 0.4115 0.058 Uiso 1 1 calc R
H4B H 0.7621 0.4114 0.4142 0.058 Uiso 1 1 calc R
C4 C 0.5569(6) 0.25332(15) 0.5535(7) 0.0403(18) Uani 1 1 d .
H4C H 0.5875 0.2507 0.6315 0.048 Uiso 1 1 calc R
H4D H 0.6129 0.2484 0.4966 0.048 Uiso 1 1 calc R
S5 S 0.57797(15) 1.03958(4) 0.42437(17) 0.0375(5) Uani 1 1 d .
O5 O 0.3176(4) 0.12523(11) 0.7506(5) 0.0453(15) Uani 1 1 d .
N5 N 0.6406(5) 0.45380(16) 0.3800(6) 0.0475(18) Uani 1 1 d .
H5A H 0.6022 0.4708 0.3664 0.057 Uiso 1 1 calc R
H5B H 0.6098 0.4352 0.3881 0.057 Uiso 1 1 calc R
C5 C 0.4661(6) 0.22950(13) 0.5384(7) 0.0293(15) Uani 1 1 d .
H5C H 0.4066 0.2357 0.5890 0.035 Uiso 1 1 calc R
H5D H 0.4409 0.2302 0.4576 0.035 Uiso 1 1 calc R
S6 S 0.41423(15) 0.79833(4) 0.69391(17) 0.0373(5) Uani 1 1 d .
O6 O 0.4844(4) 0.15085(10) 0.7911(5) 0.0329(11) Uani 1 1 d .
N6 N 0.7920(5) 0.48291(14) 0.3769(6) 0.0410(17) Uani 1 1 d .
H6A H 0.7555 0.5003 0.3633 0.049 Uiso 1 1 calc R
H6B H 0.8612 0.4839 0.3828 0.049 Uiso 1 1 calc R
C6 C 0.4994(6) 0.19572(14) 0.5674(7) 0.0376(18) Uani 1 1 d .
H6C H 0.5255 0.1951 0.6479 0.045 Uiso 1 1 calc R
H6D H 0.5584 0.1894 0.5162 0.045 Uiso 1 1 calc R
O7 O 0.5157(4) 0.67862(10) 0.3220(5) 0.0389(13) Uani 1 1 d .
N7 N 0.3695(4) 0.37788(13) 0.7563(6) 0.0391(16) Uani 1 1 d .
H7A H 0.4051 0.3957 0.7484 0.047 Uiso 1 1 calc R
H7B H 0.4033 0.3599 0.7673 0.047 Uiso 1 1 calc R
C7 C 0.4091(6) 0.17191(15) 0.5541(8) 0.0415(19) Uani 1 1 d .
H7C H 0.3514 0.1778 0.6076 0.050 Uiso 1 1 calc R
H7D H 0.3810 0.1734 0.4746 0.050 Uiso 1 1 calc R
O8 O 0.5184(4) 0.73416(10) 0.3821(5) 0.0466(13) Uani 1 1 d .
N8 N 0.2109(5) 0.40451(14) 0.7357(7) 0.0520(19) Uani 1 1 d .
H8A H 0.2437 0.4228 0.7274 0.062 Uiso 1 1 calc R
H8B H 0.1415 0.4037 0.7332 0.062 Uiso 1 1 calc R
C8 C 0.4410(7) 0.13794(15) 0.5775(7) 0.0420(18) Uani 1 1 d .
H8C H 0.5151 0.1349 0.5525 0.050 Uiso 1 1 calc R
H8D H 0.3962 0.1237 0.5304 0.050 Uiso 1 1 calc R
O9 O 0.6819(4) 0.70449(10) 0.3653(6) 0.0431(14) Uani 1 1 d .
N9 N 0.2137(5) 0.35037(14) 0.7593(7) 0.0431(18) Uani 1 1 d .
H9A H 0.2489 0.3325 0.7670 0.052 Uiso 1 1 calc R
H9B H 0.1442 0.3501 0.7565 0.052 Uiso 1 1 calc R
C9 C 0.5584(7) 0.6915(2) 0.5349(8) 0.065(2) Uani 1 1 d .
H9C H 0.6027 0.7057 0.5825 0.078 Uiso 1 1 calc R
H9D H 0.4841 0.6945 0.5595 0.078 Uiso 1 1 calc R
O10 O 0.4760(4) 0.43777(10) 0.7186(6) 0.0606(17) Uani 1 1 d .
N10 N 0.7061(5) 0.43602(15) 0.7355(7) 0.055(2) Uani 1 1 d .
H10A H 0.7390 0.4179 0.7226 0.066 Uiso 1 1 calc R
H10B H 0.6369 0.4371 0.7294 0.066 Uiso 1 1 calc R
C10 C 0.5905(7) 0.6570(2) 0.5605(8) 0.061(3) Uani 1 1 d .
H10C H 0.6485 0.6511 0.5074 0.073 Uiso 1 1 calc R
H10D H 0.6189 0.6561 0.6400 0.073 Uiso 1 1 calc R
O11 O 0.3127(4) 0.46569(11) 0.7569(6) 0.0451(14) Uani 1 1 d .
N11 N 0.7062(5) 0.48902(14) 0.7738(7) 0.0464(18) Uani 1 1 d .
H11A H 0.7407 0.5068 0.7874 0.056 Uiso 1 1 calc R
H11B H 0.6370 0.4893 0.7670 0.056 Uiso 1 1 calc R
C11 C 0.5033(6) 0.63242(19) 0.5494(8) 0.058(2) Uani 1 1 d .
H11C H 0.4460 0.6377 0.6045 0.069 Uiso 1 1 calc R
H11D H 0.4734 0.6335 0.4706 0.069 Uiso 1 1 calc R
O12 O 0.4810(4) 0.49090(10) 0.7982(5) 0.0374(13) Uani 1 1 d .
N12 N 0.8618(4) 0.46128(12) 0.7737(6) 0.0345(15) Uani 1 1 d .
H12A H 0.8979 0.4437 0.7616 0.041 Uiso 1 1 calc R
H12B H 0.8949 0.4789 0.7928 0.041 Uiso 1 1 calc R
C12 C 0.5412(8) 0.59883(18) 0.5725(9) 0.071(3) Uani 1 1 d .
H12C H 0.5966 0.5933 0.5158 0.085 Uiso 1 1 calc R
H12D H 0.5732 0.5979 0.6504 0.085 Uiso 1 1 calc R
O13 O 0.6901(4) 1.04123(10) 0.3968(5) 0.0429(15) Uani 1 1 d .
N13 N 0.2856(5) 0.67991(14) 0.3541(6) 0.0377(16) Uani 1 1 d .
H13A H 0.3549 0.6793 0.3587 0.045 Uiso 1 1 calc R
H13B H 0.2496 0.6622 0.3441 0.045 Uiso 1 1 calc R
C13 C 0.4524(7) 0.5747(2) 0.5650(8) 0.063(2) Uani 1 1 d .
H13C H 0.4201 0.5760 0.4874 0.076 Uiso 1 1 calc R
H13D H 0.3973 0.5804 0.6220 0.076 Uiso 1 1 calc R
O14 O 0.5228(4) 1.01734(10) 0.3504(5) 0.0389(13) Uani 1 1 d .
N14 N 0.2895(5) 0.73355(12) 0.3770(6) 0.0367(14) Uani 1 1 d .
H14A H 0.3588 0.7333 0.3817 0.044 Uiso 1 1 calc R
H14B H 0.2551 0.7517 0.3822 0.044 Uiso 1 1 calc R
C14 C 0.4869(7) 0.54078(19) 0.5867(8) 0.061(2) Uani 1 1 d .
H14C H 0.5158 0.5391 0.6658 0.073 Uiso 1 1 calc R
H14D H 0.5439 0.5352 0.5319 0.073 Uiso 1 1 calc R
O15 O 0.5275(4) 1.07089(11) 0.4204(5) 0.0519(14) Uani 1 1 d .
N15 N 0.1319(5) 0.70810(15) 0.3520(7) 0.0495(19) Uani 1 1 d .
H15A H 0.0953 0.6907 0.3400 0.059 Uiso 1 1 calc R
H15B H 0.0994 0.7265 0.3575 0.059 Uiso 1 1 calc R
C15 C 0.3959(7) 0.5175(2) 0.5729(8) 0.063(2) Uani 1 1 d .
H15C H 0.3418 0.5221 0.6323 0.075 Uiso 1 1 calc R
H15D H 0.3629 0.5208 0.4964 0.075 Uiso 1 1 calc R
O16 O 0.4656(4) 0.76715(10) 0.6802(5) 0.0418(12) Uani 1 1 d .
N16 N 0.6956(5) 0.76506(14) 0.7018(6) 0.0423(16) Uani 1 1 d .
H16A H 0.7280 0.7470 0.6875 0.051 Uiso 1 1 calc R
H16B H 0.6265 0.7664 0.6946 0.051 Uiso 1 1 calc R
C16 C 0.4284(7) 0.4832(2) 0.5833(8) 0.062(2) Uani 1 1 d .
H16C H 0.5014 0.4809 0.5539 0.075 Uiso 1 1 calc R
H16D H 0.3816 0.4702 0.5339 0.075 Uiso 1 1 calc R
O17 O 0.3027(4) 0.79543(11) 0.7236(5) 0.0425(14) Uani 1 1 d .
N17 N 0.8531(5) 0.78966(13) 0.7459(6) 0.0416(17) Uani 1 1 d .
H17A H 0.8892 0.7722 0.7326 0.050 Uiso 1 1 calc R
H17B H 0.8862 0.8070 0.7674 0.050 Uiso 1 1 calc R
C17 C 0.5686(7) 1.02438(19) 0.5669(7) 0.057(2) Uani 1 1 d .
H17C H 0.6154 1.0370 0.6176 0.068 Uiso 1 1 calc R
H17D H 0.4953 1.0273 0.5946 0.068 Uiso 1 1 calc R
O18 O 0.4706(4) 0.81938(11) 0.7734(5) 0.0383(13) Uani 1 1 d .
N18 N 0.6992(5) 0.81786(14) 0.7497(7) 0.0470(19) Uani 1 1 d .
H18A H 0.6305 0.8192 0.7390 0.056 Uiso 1 1 calc R
H18B H 0.7351 0.8348 0.7711 0.056 Uiso 1 1 calc R
C18 C 0.5977(6) 0.98976(17) 0.5793(8) 0.051(2) Uani 1 1 d .
H18C H 0.6271 0.9864 0.6574 0.061 Uiso 1 1 calc R
H18D H 0.6542 0.9848 0.5231 0.061 Uiso 1 1 calc R
C19 C 0.5074(6) 0.96642(18) 0.5611(7) 0.051(2) Uani 1 1 d .
H19A H 0.4787 0.9691 0.4823 0.062 Uiso 1 1 calc R
H19B H 0.4501 0.9712 0.6165 0.062 Uiso 1 1 calc R
C20 C 0.5429(7) 0.93139(17) 0.5774(8) 0.057(2) Uani 1 1 d .
H20A H 0.5974 0.9262 0.5192 0.068 Uiso 1 1 calc R
H20B H 0.5749 0.9289 0.6547 0.068 Uiso 1 1 calc R
C21 C 0.4512(7) 0.90845(18) 0.5653(8) 0.060(2) Uani 1 1 d .
H21A H 0.4178 0.9117 0.4889 0.072 Uiso 1 1 calc R
H21B H 0.3977 0.9135 0.6249 0.072 Uiso 1 1 calc R
C22 C 0.4831(7) 0.87351(17) 0.5770(8) 0.054(2) Uani 1 1 d .
H22A H 0.5397 0.8686 0.5209 0.065 Uiso 1 1 calc R
H22B H 0.5113 0.8697 0.6554 0.065 Uiso 1 1 calc R
C23 C 0.3899(6) 0.85168(19) 0.5559(7) 0.054(2) Uani 1 1 d .
H23A H 0.3582 0.8569 0.4802 0.065 Uiso 1 1 calc R
H23B H 0.3357 0.8556 0.6158 0.065 Uiso 1 1 calc R
C24 C 0.4192(7) 0.8166(2) 0.5574(8) 0.058(2) Uani 1 1 d .
H24A H 0.4917 0.8142 0.5264 0.070 Uiso 1 1 calc R
H24B H 0.3709 0.8051 0.5049 0.070 Uiso 1 1 calc R
C25 C 0.2512(6) 0.37124(15) 0.3795(7) 0.0317(18) Uani 1 1 d .
C26 C 0.7443(6) 0.45618(18) 0.3883(7) 0.037(2) Uani 1 1 d .
C27 C 0.2661(6) 0.37815(15) 0.7519(7) 0.0336(19) Uani 1 1 d .
C28 C 0.7600(6) 0.46120(16) 0.7634(7) 0.0356(19) Uani 1 1 d .
C29 C 0.2366(6) 0.70665(16) 0.3619(8) 0.037(2) Uani 1 1 d .
C30 C 0.7497(6) 0.78982(16) 0.7333(7) 0.036(2) Uani 1 1 d .

loop_
_atom_site_aniso_label
_atom_site_aniso_U_11
_atom_site_aniso_U_22
_atom_site_aniso_U_33
_atom_site_aniso_U_23
_atom_site_aniso_U_13
_atom_site_aniso_U_12
S1 0.0309(10) 0.0253(7) 0.0542(11) 0.0022(8) 0.0037(9) 0.0001(7)
O1 0.023(2) 0.036(2) 0.055(3) 0.001(2) -0.007(2) 0.0032(19)
N1 0.028(3) 0.031(3) 0.059(4) -0.007(3) 0.011(3) -0.001(2)
C1 0.048(5) 0.034(4) 0.046(5) -0.004(3) 0.004(4) -0.001(3)
S2 0.0239(9) 0.0277(8) 0.0538(10) 0.0052(7) 0.0048(9) -0.0003(6)
O2 0.034(3) 0.030(2) 0.086(4) -0.006(2) 0.006(3) 0.0076(19)
N2 0.028(3) 0.032(3) 0.082(5) -0.009(3) -0.001(3) 0.003(2)
C2 0.061(5) 0.029(3) 0.034(4) 0.002(3) -0.011(4) -0.006(3)
S3 0.0261(9) 0.0352(8) 0.0532(11) -0.0043(8) 0.0020(9) -0.0026(7)
O3 0.024(3) 0.027(2) 0.067(4) -0.001(2) 0.001(2) 0.0008(17)
N3 0.029(4) 0.033(3) 0.079(5) -0.005(3) 0.008(4) -0.003(2)
C3 0.035(4) 0.020(3) 0.045(4) 0.002(3) 0.002(3) -0.005(2)
S4 0.0270(10) 0.0343(8) 0.0637(12) -0.0110(9) 0.0088(9) -0.0032(7)
O4 0.033(3) 0.023(2) 0.099(4) 0.007(2) 0.013(3) 0.0006(18)
N4 0.030(3) 0.041(3) 0.075(5) 0.009(3) -0.002(3) -0.003(3)
C4 0.050(4) 0.025(3) 0.046(4) 0.004(3) -0.014(4) -0.002(3)
S5 0.0305(10) 0.0288(8) 0.0532(11) -0.0079(8) 0.0033(8) -0.0041(7)
O5 0.026(3) 0.038(2) 0.072(4) -0.001(2) 0.011(3) 0.0012(19)
N5 0.032(4) 0.042(3) 0.068(5) 0.012(3) -0.002(3) 0.001(3)
C5 0.033(3) 0.019(3) 0.036(3) 0.001(2) -0.002(3) 0.000(2)
S6 0.0257(10) 0.0413(9) 0.0450(10) -0.0032(8) 0.0037(8) -0.0046(7)
O6 0.031(3) 0.027(2) 0.041(3) -0.002(2) -0.003(2) 0.0009(18)
N6 0.029(3) 0.037(3) 0.057(4) 0.002(3) 0.003(3) 0.001(3)
C6 0.056(4) 0.019(3) 0.037(4) 0.006(3) -0.004(3) 0.003(3)
O7 0.029(3) 0.039(3) 0.049(3) -0.009(2) 0.001(2) -0.004(2)
N7 0.020(3) 0.029(3) 0.068(4) 0.003(3) 0.008(3) 0.000(2)
C7 0.051(4) 0.026(3) 0.047(4) 0.004(3) -0.014(4) -0.005(3)
O8 0.027(2) 0.028(2) 0.085(3) -0.007(2) 0.003(3) -0.0020(18)
N8 0.024(3) 0.033(3) 0.099(5) 0.012(3) 0.005(4) 0.000(2)
C8 0.051(4) 0.030(3) 0.045(4) -0.002(3) -0.007(3) -0.005(3)
O9 0.019(3) 0.037(2) 0.073(4) -0.003(2) 0.006(3) -0.0050(18)
N9 0.031(3) 0.030(3) 0.067(5) 0.002(3) 0.004(3) -0.002(2)
C9 0.045(5) 0.089(6) 0.060(5) -0.031(4) 0.008(4) -0.024(4)
O10 0.027(2) 0.030(2) 0.125(5) -0.010(3) 0.014(3) -0.0003(18)
N10 0.029(3) 0.043(3) 0.094(5) -0.020(4) 0.011(4) 0.002(3)
C10 0.045(5) 0.104(7) 0.035(4) 0.006(4) -0.011(4) -0.022(4)
O11 0.029(3) 0.039(2) 0.067(4) -0.006(2) 0.008(3) 0.001(2)
N11 0.035(3) 0.030(3) 0.074(5) -0.008(3) -0.004(3) 0.008(3)
C11 0.025(4) 0.095(6) 0.053(5) 0.005(4) 0.001(4) -0.021(4)
O12 0.033(3) 0.035(3) 0.044(3) 0.000(2) -0.006(2) 0.000(2)
N12 0.026(3) 0.021(3) 0.057(4) -0.008(2) 0.005(3) 0.005(2)
C12 0.077(6) 0.073(5) 0.062(6) 0.032(4) -0.009(5) -0.010(5)
O13 0.024(3) 0.032(2) 0.073(4) -0.005(2) 0.001(2) -0.0039(18)
N13 0.020(3) 0.034(3) 0.059(4) -0.002(3) 0.001(3) -0.005(2)
C13 0.045(4) 0.088(6) 0.056(5) 0.024(4) -0.001(4) -0.012(4)
O14 0.030(3) 0.031(2) 0.056(3) -0.004(2) -0.004(3) -0.0036(19)
N14 0.029(3) 0.021(2) 0.060(4) -0.001(3) -0.007(3) -0.001(2)
C14 0.062(5) 0.082(6) 0.038(4) 0.017(4) 0.001(4) -0.006(4)
O15 0.035(3) 0.034(2) 0.087(3) -0.006(2) 0.011(3) 0.0020(19)
N15 0.028(4) 0.044(4) 0.076(5) -0.001(3) -0.005(3) -0.002(3)
C15 0.047(5) 0.092(6) 0.049(5) 0.014(4) -0.006(4) -0.018(4)
O16 0.026(2) 0.034(2) 0.066(3) -0.011(2) 0.010(2) -0.0043(18)
N16 0.028(3) 0.041(3) 0.058(4) -0.019(3) -0.006(3) -0.005(3)
C16 0.070(6) 0.069(5) 0.048(5) -0.019(4) 0.005(4) -0.021(4)
O17 0.027(3) 0.038(2) 0.063(4) -0.004(2) 0.016(2) 0.0000(18)
N17 0.032(4) 0.032(3) 0.061(4) 0.004(3) 0.004(4) -0.001(2)
C17 0.053(5) 0.075(5) 0.042(4) -0.019(4) 0.016(4) -0.023(4)
O18 0.036(3) 0.042(3) 0.037(3) 0.004(2) 0.000(2) 0.000(2)
N18 0.027(3) 0.037(3) 0.077(5) -0.016(3) -0.009(3) 0.000(2)
C18 0.055(5) 0.060(4) 0.037(4) 0.012(3) -0.006(4) -0.014(4)
C19 0.036(4) 0.077(5) 0.041(4) 0.017(4) -0.003(3) -0.018(3)
C20 0.066(5) 0.056(4) 0.049(4) 0.022(4) -0.007(4) -0.013(4)
C21 0.053(5) 0.075(5) 0.051(5) 0.022(4) -0.009(4) -0.012(4)
C22 0.056(5) 0.059(5) 0.047(4) 0.015(4) -0.009(4) -0.012(4)
C23 0.042(4) 0.078(5) 0.042(4) 0.013(4) -0.013(4) -0.021(4)
C24 0.055(5) 0.076(5) 0.044(5) -0.002(4) -0.008(4) -0.024(4)
C25 0.025(4) 0.026(3) 0.044(4) -0.003(3) -0.002(3) -0.003(2)
C26 0.024(4) 0.055(5) 0.034(4) 0.007(3) -0.007(3) 0.007(3)
C27 0.033(4) 0.023(3) 0.045(4) -0.006(3) 0.004(3) -0.006(3)
C28 0.036(5) 0.032(4) 0.038(4) 0.004(3) 0.011(3) 0.009(3)
C29 0.025(4) 0.043(4) 0.042(4) -0.009(3) 0.001(3) -0.007(3)
C30 0.039(4) 0.031(3) 0.039(4) 0.006(3) 0.018(4) 0.003(3)

loop_
_atom_type_symbol
_atom_type_description
_atom_type_scat_dispersion_real
_atom_type_scat_dispersion_imag
_atom_type_scat_source
C C 0.0033 0.0016 'International Tables Vol C Tables 4.2.6.8 and 6.1.1.4'
H H 0.0000 0.0000 'International Tables Vol C Tables 4.2.6.8 and 6.1.1.4'
N N 0.0061 0.0033 'International Tables Vol C Tables 4.2.6.8 and 6.1.1.4'
O O 0.0106 0.0060 'International Tables Vol C Tables 4.2.6.8 and 6.1.1.4'
S S 0.1246 0.1234 'International Tables Vol C Tables 4.2.6.8 and 6.1.1.4'

loop_
_geom_angle_atom_site_label_1
_geom_angle_atom_site_label_2
_geom_angle_atom_site_label_3
_geom_angle
O2 S1 O1 112.0(3)
O2 S1 O3 112.6(3)
O1 S1 O3 111.6(3)
O2 S1 C1 106.5(4)
O1 S1 C1 107.1(3)
O3 S1 C1 106.7(4)
C2 C1 S1 112.8(6)
O6 S2 O5 112.2(3)
O6 S2 O4 113.2(3)
O5 S2 O4 111.9(3)
O6 S2 C8 106.4(3)
O5 S2 C8 106.7(4)
O4 S2 C8 105.9(4)
C3 C2 C1 114.5(7)
O9 S3 O8 112.2(3)
O9 S3 O7 111.3(3)
O8 S3 O7 112.2(3)
O9 S3 C9 107.0(4)
O8 S3 C9 106.8(4)
O7 S3 C9 106.9(4)
C2 C3 C4 112.2(6)
O11 S4 O10 112.5(3)
O11 S4 O12 112.6(3)
O10 S4 O12 111.8(3)
O11 S4 C16 107.7(4)
O10 S4 C16 104.4(4)
O12 S4 C16 107.2(4)
C3 C4 C5 113.4(6)
O14 S5 O13 111.8(3)
O14 S5 O15 110.6(3)
O13 S5 O15 112.0(3)
O14 S5 C17 106.6(4)
O13 S5 C17 106.6(4)
O15 S5 C17 108.9(4)
C6 C5 C4 112.2(6)
O17 S6 O18 111.9(3)
O17 S6 O16 112.2(3)
O18 S6 O16 113.1(3)
O17 S6 C24 106.5(4)
O18 S6 C24 106.5(4)
O16 S6 C24 106.0(4)
C5 C6 C7 112.5(6)
C8 C7 C6 113.7(7)
C7 C8 S2 114.1(6)
C10 C9 S3 115.4(6)
C11 C10 C9 115.8(8)
C12 C11 C10 113.0(7)
C13 C12 C11 112.3(7)
C12 C13 C14 114.1(6)
C13 C14 C15 111.9(8)
C16 C15 C14 113.8(8)
C15 C16 S4 113.8(6)
C18 C17 S5 114.8(6)
C17 C18 C19 115.3(7)
C18 C19 C20 112.3(7)
C21 C20 C19 111.9(6)
C20 C21 C22 113.7(6)
C23 C22 C21 111.3(8)
C22 C23 C24 113.4(7)
C23 C24 S6 115.1(7)
N1 C25 N3 121.6(6)
N1 C25 N2 121.9(7)
N3 C25 N2 116.5(6)
N6 C26 N5 121.8(7)
N6 C26 N4 121.8(7)
N5 C26 N4 116.4(7)
N7 C27 N8 122.7(6)
N7 C27 N9 118.8(6)
N8 C27 N9 118.5(7)
N12 C28 N10 123.1(6)
N12 C28 N11 119.2(6)
N10 C28 N11 117.5(7)
N13 C29 N14 120.9(7)
N13 C29 N15 120.8(6)
N14 C29 N15 118.3(7)
N16 C30 N17 123.4(6)
N16 C30 N18 119.3(7)
N17 C30 N18 117.2(7)

loop_
_geom_bond_atom_site_label_1
_geom_bond_atom_site_label_2
_geom_bond_distance
S1 O2 1.441(5)
S1 O1 1.445(5)
S1 O3 1.463(5)
S1 C1 1.777(8)
N1 C25 1.307(9)
C1 C2 1.533(10)
S2 O6 1.455(5)
S2 O5 1.457(5)
S2 O4 1.465(5)
S2 C8 1.775(8)
N2 C25 1.346(9)
C2 C3 1.521(10)
S3 O9 1.458(5)
S3 O8 1.465(5)
S3 O7 1.476(5)
S3 C9 1.736(10)
N3 C25 1.335(9)
C3 C4 1.526(9)
S4 O11 1.452(5)
S4 O10 1.458(5)
S4 O12 1.466(5)
S4 C16 1.757(9)
N4 C26 1.325(9)
C4 C5 1.536(10)
S5 O14 1.449(5)
S5 O13 1.456(5)
S5 O15 1.466(5)
S5 C17 1.777(9)
N5 C26 1.320(9)
C5 C6 1.522(9)
S6 O17 1.458(5)
S6 O18 1.464(6)
S6 O16 1.474(5)
S6 C24 1.761(9)
N6 C26 1.285(10)
C6 C7 1.529(10)
N7 C27 1.309(9)
C7 C8 1.511(10)
N8 C27 1.325(9)
N9 C27 1.348(9)
C9 C10 1.536(12)
N10 C28 1.301(10)
C10 C11 1.520(11)
N11 C28 1.360(9)
C11 C12 1.518(11)
N12 C28 1.295(9)
C12 C13 1.517(8)
N13 C29 1.288(9)
C13 C14 1.516(11)
N14 C29 1.327(9)
C14 C15 1.522(12)
N15 C29 1.332(9)
C15 C16 1.505(11)
N16 C30 1.300(9)
N17 C30 1.317(9)
C17 C18 1.511(10)
N18 C30 1.357(9)
C18 C19 1.522(11)
C19 C20 1.554(11)
C20 C21 1.516(8)
C21 C22 1.532(11)
C22 C23 1.515(11)
C23 C24 1.525(11)

loop_
_cod_related_entry_id
_cod_related_entry_database
_cod_related_entry_code
1 ChemSpider 30660543
